data_4026874
loop_
_publ_author_name
'Feng Wu'
'Li-Hui Wu'
'Xin Xiao'
'Yun-Qian Zhang'
'Sai-Feng Xue'
'Zhu Tao'
'Anthony I. Day'

_publ_section_title
;
 Locating the Cyclopentano Cousins of the Cucurbit[n]uril Family
;
_journal_name_full 'Journal of Organic Chemistry'
_journal_page_first 606
_journal_page_last 611
_journal_paper_doi 10.1021/jo2021778
_journal_volume 77
_journal_year 2012
_chemical_formula_sum 'C12 H16 N4 O4'
_chemical_formula_weight 280.29
_chemical_name_systematic
;
 ?
;
_space_group_IT_number 14
_symmetry_cell_setting monoclinic
_symmetry_space_group_name_Hall '-P 2ybc'
_symmetry_space_group_name_H-M 'P 1 21/c 1'
_atom_sites_solution_hydrogens geom
_atom_sites_solution_primary direct
_atom_sites_solution_secondary difmap
_audit_creation_method SHELXL-97
_cell_angle_alpha 90.00
_cell_angle_beta 114.964(18)
_cell_angle_gamma 90.00
_cell_formula_units_Z 4
_cell_length_a 8.402(3)
_cell_length_b 11.908(4)
_cell_length_c 13.721(4)
_cell_measurement_temperature 293(2)
_cell_volume 1244.5(7)
_computing_cell_refinement 'SAINT (Bruker, 2002)'
_computing_data_collection 'SMART (Bruker, 2002)'
_computing_data_reduction SAINT
_computing_molecular_graphics 'Ortep-3 for Windows (Farrugia, 1997)'
_computing_publication_material 'WinGX (Farrugia, 1999)'
_computing_structure_refinement 'SHELXL97 (Sheldrick, 2008)'
_computing_structure_solution 'SHELXS97 (Sheldrick, 2008)'
_diffrn_ambient_temperature 293(2)
_diffrn_measured_fraction_theta_full 0.986
_diffrn_measured_fraction_theta_max 0.986
_diffrn_measurement_device_type 'Bruker SMART CCD Area Detector'
_diffrn_measurement_method '\f and \w scan'
_diffrn_radiation_monochromator graphite
_diffrn_radiation_source 'fine-focus sealed tube'
_diffrn_radiation_type MoK\a
_diffrn_radiation_wavelength 0.71073
_diffrn_reflns_av_R_equivalents 0.0266
_diffrn_reflns_av_sigmaI/netI 0.0215
_diffrn_reflns_limit_h_max 10
_diffrn_reflns_limit_h_min -10
_diffrn_reflns_limit_k_max 15
_diffrn_reflns_limit_k_min -15
_diffrn_reflns_limit_l_max 17
_diffrn_reflns_limit_l_min -16
_diffrn_reflns_number 14209
_diffrn_reflns_theta_full 27.46
_diffrn_reflns_theta_max 27.46
_diffrn_reflns_theta_min 2.37
_diffrn_standards_interval_count 0
_diffrn_standards_interval_time 0
_diffrn_standards_number 0
_exptl_absorpt_coefficient_mu 0.115
_exptl_absorpt_correction_type none
_exptl_crystal_colour colorless
_exptl_crystal_density_diffrn 1.496
_exptl_crystal_description block
_exptl_crystal_F_000 592
_exptl_crystal_size_max 0.31
_exptl_crystal_size_mid 0.23
_exptl_crystal_size_min 0.22
_refine_diff_density_max 0.188
_refine_diff_density_min -0.234
_refine_diff_density_rms 0.048
_refine_ls_extinction_method none
_refine_ls_goodness_of_fit_ref 2.366
_refine_ls_hydrogen_treatment constr
_refine_ls_matrix_type full
_refine_ls_number_parameters 181
_refine_ls_number_reflns 2807
_refine_ls_number_restraints 0
_refine_ls_restrained_S_all 2.366
_refine_ls_R_factor_all 0.0498
_refine_ls_R_factor_gt 0.0403
_refine_ls_shift/su_max 0.002
_refine_ls_shift/su_mean 0.000
_refine_ls_structure_factor_coef Fsqd
_refine_ls_weighting_details 'calc w=1/[\s^2^(Fo^2^)+(0.0100P)^2^+0.0000P] where P=(Fo^2^+2Fc^2^)/3'
_refine_ls_weighting_scheme calc
_refine_ls_wR_factor_gt 0.0741
_refine_ls_wR_factor_ref 0.0754
_reflns_number_gt 2325
_reflns_number_total 2807
_reflns_threshold_expression >2sigma(I)
_cod_data_source_file jo2021778_si_002.cif
_cod_data_source_block p
_cod_original_sg_symbol_H-M 'P 21/c'
_cod_database_code 4026874

loop_
_symmetry_equiv_pos_as_xyz
'x, y, z'
'-x, y+1/2, -z+1/2'
'-x, -y, -z'
'x, -y-1/2, z-1/2'

loop_
_atom_site_label
_atom_site_type_symbol
_atom_site_fract_x
_atom_site_fract_y
_atom_site_fract_z
_atom_site_U_iso_or_equiv
_atom_site_adp_type
_atom_site_occupancy
_atom_site_symmetry_multiplicity
_atom_site_calc_flag
_atom_site_refinement_flags
O1 O 0.79575(12) -0.51248(7) -0.20212(8) 0.0508(3) Uani 1 1 d .
O2 O 0.78358(12) -0.10000(7) -0.29792(7) 0.0470(3) Uani 1 1 d .
O3 O 1.12581(12) -0.29666(7) -0.16077(7) 0.0445(3) Uani 1 1 d .
O4 O 0.46060(11) -0.31494(7) -0.33022(7) 0.0455(3) Uani 1 1 d .
N1 N 0.94092(13) -0.36862(8) -0.08374(8) 0.0336(3) Uani 1 1 d .
N2 N 0.64675(13) -0.37472(8) -0.15313(8) 0.0357(3) Uani 1 1 d .
N3 N 0.93420(12) -0.17295(8) -0.12599(8) 0.0305(2) Uani 1 1 d .
N4 N 0.64093(12) -0.18139(8) -0.20349(8) 0.0312(2) Uani 1 1 d .
C1 C 0.79541(16) -0.42695(10) -0.15343(10) 0.0352(3) Uani 1 1 d .
C2 C 0.89274(16) -0.25620(9) -0.06080(9) 0.0288(3) Uani 1 1 d .
C3 C 0.68937(16) -0.25927(9) -0.11224(9) 0.0300(3) Uani 1 1 d .
C4 C 0.78675(16) -0.14834(10) -0.21885(10) 0.0314(3) Uani 1 1 d .
C5 C 1.10851(16) -0.37862(11) -0.08966(11) 0.0431(3) Uani 1 1 d .
H5A H 1.2026 -0.3689 -0.0184 0.052 Uiso 1 1 calc R
H5B H 1.1191 -0.4532 -0.1148 0.052 Uiso 1 1 calc R
C6 C 1.10358(17) -0.18520(11) -0.12888(12) 0.0414(3) Uani 1 1 d .
H6A H 1.1135 -0.1314 -0.1791 0.050 Uiso 1 1 calc R
H6B H 1.1958 -0.1693 -0.0583 0.050 Uiso 1 1 calc R
C7 C 0.47885(17) -0.38955(11) -0.24483(11) 0.0468(4) Uani 1 1 d .
H7A H 0.4687 -0.4664 -0.2701 0.056 Uiso 1 1 calc R
H7B H 0.3849 -0.3759 -0.2229 0.056 Uiso 1 1 calc R
C8 C 0.47480(17) -0.20178(11) -0.29401(11) 0.0427(3) Uani 1 1 d .
H8A H 0.3800 -0.1857 -0.2734 0.051 Uiso 1 1 calc R
H8B H 0.4631 -0.1516 -0.3523 0.051 Uiso 1 1 calc R
C9 C 0.97242(18) -0.22681(11) 0.05812(10) 0.0396(3) Uani 1 1 d .
H9A H 1.0984 -0.2178 0.0837 0.047 Uiso 1 1 calc R
H9B H 0.9513 -0.2877 0.0982 0.047 Uiso 1 1 calc R
C10 C 0.89296(19) -0.11817(12) 0.07784(11) 0.0493(4) Uani 1 1 d .
H10A H 0.9401 -0.0551 0.0537 0.059 Uiso 1 1 calc R
H10B H 0.9288 -0.1095 0.1545 0.059 Uiso 1 1 calc R
C11 C 0.69230(19) -0.11444(12) 0.02072(11) 0.0543(4) Uani 1 1 d .
H11A H 0.6462 -0.0967 0.0729 0.065 Uiso 1 1 calc R
H11B H 0.6573 -0.0547 -0.0323 0.065 Uiso 1 1 calc R
C12 C 0.61107(19) -0.22492(12) -0.03510(11) 0.0449(4) Uani 1 1 d .
H12A H 0.6328 -0.2833 0.0184 0.054 Uiso 1 1 calc R
H12B H 0.4851 -0.2160 -0.0743 0.054 Uiso 1 1 calc R

loop_
_atom_site_aniso_label
_atom_site_aniso_U_11
_atom_site_aniso_U_22
_atom_site_aniso_U_33
_atom_site_aniso_U_23
_atom_site_aniso_U_13
_atom_site_aniso_U_12
O1 0.0527(6) 0.0313(5) 0.0697(7) -0.0144(5) 0.0270(5) -0.0039(4)
O2 0.0588(6) 0.0461(6) 0.0394(5) 0.0114(4) 0.0242(5) -0.0014(5)
O3 0.0378(6) 0.0497(6) 0.0530(6) -0.0099(5) 0.0260(5) -0.0009(4)
O4 0.0371(6) 0.0473(6) 0.0435(5) -0.0103(4) 0.0086(4) -0.0015(4)
N1 0.0308(6) 0.0292(6) 0.0401(6) -0.0017(5) 0.0143(5) 0.0037(4)
N2 0.0314(6) 0.0284(6) 0.0464(6) -0.0019(5) 0.0156(5) -0.0037(4)
N3 0.0276(6) 0.0319(6) 0.0333(6) 0.0008(4) 0.0141(5) -0.0014(4)
N4 0.0274(6) 0.0314(6) 0.0320(6) 0.0030(4) 0.0099(5) 0.0021(4)
C1 0.0385(8) 0.0267(7) 0.0419(7) 0.0022(6) 0.0184(6) -0.0010(5)
C2 0.0292(7) 0.0272(6) 0.0304(6) 0.0004(5) 0.0130(5) 0.0020(5)
C3 0.0316(7) 0.0284(6) 0.0320(6) 0.0005(5) 0.0154(6) -0.0001(5)
C4 0.0371(7) 0.0253(6) 0.0328(7) -0.0018(5) 0.0158(6) 0.0006(5)
C5 0.0316(8) 0.0435(8) 0.0502(8) -0.0058(7) 0.0134(6) 0.0076(6)
C6 0.0338(8) 0.0432(8) 0.0516(8) -0.0055(6) 0.0222(7) -0.0057(6)
C7 0.0338(8) 0.0400(8) 0.0623(9) -0.0082(7) 0.0159(7) -0.0085(6)
C8 0.0321(8) 0.0425(8) 0.0433(8) -0.0008(6) 0.0059(6) 0.0046(6)
C9 0.0395(8) 0.0457(8) 0.0298(7) -0.0005(6) 0.0110(6) 0.0023(6)
C10 0.0589(10) 0.0502(9) 0.0414(8) -0.0111(7) 0.0238(7) -0.0005(7)
C11 0.0618(10) 0.0605(10) 0.0453(8) -0.0100(7) 0.0271(8) 0.0126(8)
C12 0.0382(8) 0.0613(9) 0.0436(8) -0.0021(7) 0.0252(7) 0.0010(6)

loop_
_atom_type_symbol
_atom_type_description
_atom_type_scat_dispersion_real
_atom_type_scat_dispersion_imag
_atom_type_scat_source
C C 0.0033 0.0016 'International Tables Vol C Tables 4.2.6.8 and 6.1.1.4'
H H 0.0000 0.0000 'International Tables Vol C Tables 4.2.6.8 and 6.1.1.4'
N N 0.0061 0.0033 'International Tables Vol C Tables 4.2.6.8 and 6.1.1.4'
O O 0.0106 0.0060 'International Tables Vol C Tables 4.2.6.8 and 6.1.1.4'

loop_
_geom_angle_atom_site_label_1
_geom_angle_atom_site_label_2
_geom_angle_atom_site_label_3
_geom_angle
C5 O3 C6 111.08(10)
C7 O4 C8 109.81(10)
C1 N1 C5 121.15(10)
C1 N1 C2 111.29(10)
C5 N1 C2 116.65(10)
C1 N2 C7 119.11(11)
C1 N2 C3 110.07(10)
C7 N2 C3 115.82(10)
C4 N3 C6 120.33(11)
C4 N3 C2 110.66(10)
C6 N3 C2 115.86(9)
C4 N4 C8 120.84(11)
C4 N4 C3 111.34(9)
C8 N4 C3 116.48(10)
O1 C1 N1 126.45(12)
O1 C1 N2 125.64(12)
N1 C1 N2 107.79(11)
N3 C2 N1 109.02(9)
N3 C2 C9 112.78(10)
N1 C2 C9 113.76(10)
N3 C2 C3 103.73(9)
N1 C2 C3 103.37(9)
C9 C2 C3 113.31(10)
N4 C3 N2 109.22(9)
N4 C3 C12 112.19(10)
N2 C3 C12 114.21(10)
N4 C3 C2 103.21(9)
N2 C3 C2 103.88(9)
C12 C3 C2 113.26(10)
O2 C4 N3 126.51(12)
O2 C4 N4 125.55(11)
N3 C4 N4 107.80(10)
O3 C5 N1 111.28(10)
O3 C5 H5A 109.4
N1 C5 H5A 109.4
O3 C5 H5B 109.4
N1 C5 H5B 109.4
H5A C5 H5B 108.0
O3 C6 N3 110.96(10)
O3 C6 H6A 109.4
N3 C6 H6A 109.4
O3 C6 H6B 109.4
N3 C6 H6B 109.4
H6A C6 H6B 108.0
O4 C7 N2 111.38(10)
O4 C7 H7A 109.4
N2 C7 H7A 109.4
O4 C7 H7B 109.4
N2 C7 H7B 109.4
H7A C7 H7B 108.0
O4 C8 N4 111.56(10)
O4 C8 H8A 109.3
N4 C8 H8A 109.3
O4 C8 H8B 109.3
N4 C8 H8B 109.3
H8A C8 H8B 108.0
C2 C9 C10 110.91(10)
C2 C9 H9A 109.5
C10 C9 H9A 109.5
C2 C9 H9B 109.5
C10 C9 H9B 109.5
H9A C9 H9B 108.0
C9 C10 C11 113.71(11)
C9 C10 H10A 108.8
C11 C10 H10A 108.8
C9 C10 H10B 108.8
C11 C10 H10B 108.8
H10A C10 H10B 107.7
C12 C11 C10 113.17(11)
C12 C11 H11A 108.9
C10 C11 H11A 108.9
C12 C11 H11B 108.9
C10 C11 H11B 108.9
H11A C11 H11B 107.8
C3 C12 C11 110.33(11)
C3 C12 H12A 109.6
C11 C12 H12A 109.6
C3 C12 H12B 109.6
C11 C12 H12B 109.6
H12A C12 H12B 108.1

loop_
_geom_bond_atom_site_label_1
_geom_bond_atom_site_label_2
_geom_bond_distance
O1 C1 1.2187(15)
O2 C4 1.2185(14)
O3 C5 1.4302(16)
O3 C6 1.4341(15)
O4 C7 1.4262(16)
O4 C8 1.4237(15)
N1 C1 1.3802(16)
N1 C5 1.4492(16)
N1 C2 1.4705(15)
N2 C1 1.3969(16)
N2 C7 1.4513(16)
N2 C3 1.4709(15)
N3 C4 1.3826(15)
N3 C6 1.4476(16)
N3 C2 1.4721(15)
N4 C4 1.3850(15)
N4 C8 1.4445(16)
N4 C3 1.4708(15)
C2 C9 1.5202(17)
C2 C3 1.5496(18)
C3 C12 1.5192(18)
C5 H5A 0.9700
C5 H5B 0.9700
C6 H6A 0.9700
C6 H6B 0.9700
C7 H7A 0.9700
C7 H7B 0.9700
C8 H8A 0.9700
C8 H8B 0.9700
C9 C10 1.5314(18)
C9 H9A 0.9700
C9 H9B 0.9700
C10 C11 1.5308(19)
C10 H10A 0.9700
C10 H10B 0.9700
C11 C12 1.530(2)
C11 H11A 0.9700
C11 H11B 0.9700
C12 H12A 0.9700
C12 H12B 0.9700

loop_
_geom_torsion_atom_site_label_1
_geom_torsion_atom_site_label_2
_geom_torsion_atom_site_label_3
_geom_torsion_atom_site_label_4
_geom_torsion
C5 N1 C1 O1 22.94(19)
C2 N1 C1 O1 165.89(12)
C5 N1 C1 N2 -160.87(10)
C2 N1 C1 N2 -17.92(13)
C7 N2 C1 O1 -26.74(18)
C3 N2 C1 O1 -163.98(12)
C7 N2 C1 N1 157.04(10)
C3 N2 C1 N1 19.79(13)
C4 N3 C2 N1 96.58(11)
C6 N3 C2 N1 -44.93(13)
C4 N3 C2 C9 -136.05(10)
C6 N3 C2 C9 82.45(13)
C4 N3 C2 C3 -13.06(12)
C6 N3 C2 C3 -154.56(10)
C1 N1 C2 N3 -100.94(11)
C5 N1 C2 N3 43.83(13)
C1 N1 C2 C9 132.24(11)
C5 N1 C2 C9 -82.99(13)
C1 N1 C2 C3 8.94(12)
C5 N1 C2 C3 153.71(10)
C4 N4 C3 N2 -101.56(11)
C8 N4 C3 N2 42.49(13)
C4 N4 C3 C12 130.75(11)
C8 N4 C3 C12 -85.19(13)
C4 N4 C3 C2 8.49(12)
C8 N4 C3 C2 152.55(10)
C1 N2 C3 N4 95.94(11)
C7 N2 C3 N4 -42.84(14)
C1 N2 C3 C12 -137.52(11)
C7 N2 C3 C12 83.69(14)
C1 N2 C3 C2 -13.67(12)
C7 N2 C3 C2 -152.45(10)
N3 C2 C3 N4 2.64(10)
N1 C2 C3 N4 -111.12(9)
C9 C2 C3 N4 125.28(10)
N3 C2 C3 N2 116.62(9)
N1 C2 C3 N2 2.86(11)
C9 C2 C3 N2 -120.74(10)
N3 C2 C3 C12 -118.90(11)
N1 C2 C3 C12 127.34(10)
C9 C2 C3 C12 3.74(14)
C6 N3 C4 O2 -25.73(18)
C2 N3 C4 O2 -165.27(11)
C6 N3 C4 N4 158.40(10)
C2 N3 C4 N4 18.87(12)
C8 N4 C4 O2 24.75(18)
C3 N4 C4 O2 167.01(11)
C8 N4 C4 N3 -159.33(10)
C3 N4 C4 N3 -17.07(12)
C6 O3 C5 N1 56.61(13)
C1 N1 C5 O3 89.88(13)
C2 N1 C5 O3 -51.21(14)
C5 O3 C6 N3 -57.93(13)
C4 N3 C6 O3 -84.00(13)
C2 N3 C6 O3 53.56(14)
C8 O4 C7 N2 -59.17(13)
C1 N2 C7 O4 -81.80(13)
C3 N2 C7 O4 53.11(15)
C7 O4 C8 N4 58.59(14)
C4 N4 C8 O4 88.33(13)
C3 N4 C8 O4 -52.11(15)
N3 C2 C9 C10 64.77(14)
N1 C2 C9 C10 -170.40(11)
C3 C2 C9 C10 -52.70(14)
C2 C9 C10 C11 47.56(16)
C9 C10 C11 C12 5.87(17)
N4 C3 C12 C11 -66.77(14)
N2 C3 C12 C11 168.25(10)
C2 C3 C12 C11 49.59(14)
C10 C11 C12 C3 -54.95(16)
